data_4511473
loop_
_publ_author_name
'Wang, Zhao-Xi'
'Zhang, Peng'
'Shen, Xiao-Fei'
'Song, You'
'You, Xiao-Zeng'
'Hashimoto, Kazuhito'

_publ_section_title
;
 Syntheses, Structures, and Properties of Two Three-Dimensional
 Octacyanometalate-Based Polymers:&#x2009;
 Cs2Cu3[W(CN)8]2&#x00B7;4NH3&#x00B7;4H2O and Cu2[Mo(CN)8]&#x00B7;8NH3
;
_journal_issue 11
_journal_name_full 'Crystal Growth &amp; Design'
_journal_page_first 2457
_journal_paper_doi 10.1021/cg050555b
_journal_volume 6
_journal_year 2006
_chemical_formula_moiety '? C8 H24 Cu2 Mo N16'
_chemical_formula_sum 'C8 H24 Cu2 Mo N16'
_chemical_formula_weight 567.45
_chemical_name_systematic
; 
 ? 
;
_space_group_IT_number 14
_symmetry_cell_setting monoclinic
_symmetry_space_group_name_Hall '-P 2ybc'
_symmetry_space_group_name_H-M 'P 1 21/c 1'
_atom_sites_solution_hydrogens geom
_atom_sites_solution_primary direct
_atom_sites_solution_secondary difmap
_audit_creation_method SHELXL-97
_cell_angle_alpha 90.00
_cell_angle_beta 90.751(2)
_cell_angle_gamma 90.00
_cell_formula_units_Z 4
_cell_length_a 13.1877(14)
_cell_length_b 9.1381(10)
_cell_length_c 17.3340(18)
_cell_measurement_reflns_used 3464
_cell_measurement_temperature 293(2)
_cell_measurement_theta_max 27.34
_cell_measurement_theta_min 2.52
_cell_volume 2088.7(4)
_computing_cell_refinement SMART
_computing_data_collection 'SMART (Bruker, 2000)'
_computing_data_reduction 'SAINT (Bruker, 2000)'
_computing_molecular_graphics SHELXTL
_computing_publication_material SHELXTL
_computing_structure_refinement SHELXTL
_computing_structure_solution 'SHELXTL (Bruker, 2000)'
_diffrn_ambient_temperature 293(2)
_diffrn_measured_fraction_theta_full 0.940
_diffrn_measured_fraction_theta_max 0.940
_diffrn_measurement_device_type 'Bruker Smart Apex CCD area detector'
_diffrn_measurement_method 'phi and omega scans'
_diffrn_radiation_monochromator graphite
_diffrn_radiation_source 'fine-focus sealed tube'
_diffrn_radiation_type MoK\a
_diffrn_radiation_wavelength 0.71073
_diffrn_reflns_av_R_equivalents 0.0360
_diffrn_reflns_av_sigmaI/netI 0.0604
_diffrn_reflns_limit_h_max 16
_diffrn_reflns_limit_h_min -17
_diffrn_reflns_limit_k_max 9
_diffrn_reflns_limit_k_min -11
_diffrn_reflns_limit_l_max 23
_diffrn_reflns_limit_l_min -22
_diffrn_reflns_number 12328
_diffrn_reflns_theta_full 28.33
_diffrn_reflns_theta_max 28.33
_diffrn_reflns_theta_min 2.35
_exptl_absorpt_coefficient_mu 2.639
_exptl_absorpt_correction_T_max 0.831
_exptl_absorpt_correction_T_min 0.472
_exptl_absorpt_correction_type multi-scan
_exptl_absorpt_process_details 'SADABS(Bruker, 2000)'
_exptl_crystal_colour 'dark blue'
_exptl_crystal_density_diffrn 1.804
_exptl_crystal_density_method 'not measured'
_exptl_crystal_description block
_exptl_crystal_F_000 1136
_exptl_crystal_size_max 0.41
_exptl_crystal_size_mid 0.24
_exptl_crystal_size_min 0.07
_refine_diff_density_max 0.933
_refine_diff_density_min -0.663
_refine_diff_density_rms 0.095
_refine_ls_extinction_method none
_refine_ls_goodness_of_fit_ref 0.916
_refine_ls_hydrogen_treatment mixed
_refine_ls_matrix_type full
_refine_ls_number_parameters 255
_refine_ls_number_reflns 4902
_refine_ls_number_restraints 0
_refine_ls_restrained_S_all 0.916
_refine_ls_R_factor_all 0.0495
_refine_ls_R_factor_gt 0.0345
_refine_ls_shift/su_max 0.002
_refine_ls_shift/su_mean 0.000
_refine_ls_structure_factor_coef Fsqd
_refine_ls_weighting_details 'calc w=1/[\s^2^(Fo^2^)+(0.0226P)^2^+0.0000P] where P=(Fo^2^+2Fc^2^)/3'
_refine_ls_weighting_scheme calc
_refine_ls_wR_factor_gt 0.0628
_refine_ls_wR_factor_ref 0.0656
_reflns_number_gt 3763
_reflns_number_total 4902
_reflns_threshold_expression >2sigma(I)
_cod_data_source_file cg050555bsi20051017_123041.cif
_cod_data_source_block cumo
_cod_depositor_comments
;
The following automatic conversions were performed:

'_symmetry_cell_setting' value 'Monoclinic' changed to 'monoclinic'
according to
/usr/data/users/saulius/automatic-downloads/retrospective/ACS/lib/dictionaries/cif_core.dic
dictionary named 'cif_core.dic' version 2.4.2 from 2011-04-26.

Automatic conversion script
Id: cif_fix_values 2281 2013-09-26 08:29:07Z andrius 
;
_cod_original_cell_volume 2088.8(4)
_cod_original_sg_symbol_H-M P2(1)/c
_cod_database_code 4511473

loop_
_symmetry_equiv_pos_as_xyz
'x, y, z'
'-x, y+1/2, -z+1/2'
'-x, -y, -z'
'x, -y-1/2, z-1/2'

loop_
_atom_site_label
_atom_site_type_symbol
_atom_site_fract_x
_atom_site_fract_y
_atom_site_fract_z
_atom_site_U_iso_or_equiv
_atom_site_adp_type
_atom_site_occupancy
_atom_site_symmetry_multiplicity
_atom_site_calc_flag
_atom_site_refinement_flags
Mo1 Mo 0.74713(2) 0.09435(3) 1.125778(15) 0.01812(7) Uani 1 1 d .
Cu1 Cu 0.72572(3) -0.02188(4) 0.83007(2) 0.02791(11) Uani 1 1 d .
Cu2 Cu 0.5000 0.5000 1.0000 0.03654(17) Uani 1 2 d S
Cu3 Cu 1.0000 0.5000 1.0000 0.04175(19) Uani 1 2 d S
C1 C 0.7374(2) -0.0356(3) 1.0219(2) 0.0261(8) Uani 1 1 d .
C2 C 0.8451(3) -0.0898(4) 1.13636(18) 0.0262(7) Uani 1 1 d .
C3 C 0.8937(3) 0.1685(3) 1.16419(19) 0.0284(8) Uani 1 1 d .
C4 C 0.8082(2) 0.2328(3) 1.03744(19) 0.0264(8) Uani 1 1 d .
C5 C 0.6119(2) 0.1778(3) 1.06904(18) 0.0230(7) Uani 1 1 d .
C6 C 0.6349(2) -0.0690(3) 1.15243(19) 0.0264(8) Uani 1 1 d .
C7 C 0.7424(2) 0.0624(3) 1.24957(19) 0.0257(8) Uani 1 1 d .
C8 C 0.7143(2) 0.3072(4) 1.17176(18) 0.0265(8) Uani 1 1 d .
N1 N 0.7333(2) -0.1059(3) 0.96729(17) 0.0362(7) Uani 1 1 d .
N2 N 0.8989(2) -0.1885(3) 1.14175(17) 0.0413(8) Uani 1 1 d .
N3 N 0.9732(2) 0.2073(3) 1.18259(19) 0.0432(8) Uani 1 1 d .
N4 N 0.8393(2) 0.3113(3) 0.99175(18) 0.0429(8) Uani 1 1 d .
N5 N 0.5449(2) 0.2319(3) 1.03819(17) 0.0334(7) Uani 1 1 d .
N6 N 0.5782(2) -0.1582(3) 1.16851(18) 0.0443(8) Uani 1 1 d .
N7 N 0.7391(2) 0.0392(3) 1.31419(17) 0.0407(8) Uani 1 1 d .
N8 N 0.6983(2) 0.4232(3) 1.19352(17) 0.0424(8) Uani 1 1 d .
N9 N 0.6529(2) 0.1550(3) 0.86975(15) 0.0320(7) Uani 1 1 d .
H9A H 0.6906 0.2343 0.8621 0.048 Uiso 1 1 calc R
H9B H 0.6418 0.1444 0.9200 0.048 Uiso 1 1 calc R
H9C H 0.5939 0.1648 0.8448 0.048 Uiso 1 1 calc R
N10 N 0.5904(2) -0.1259(3) 0.81681(16) 0.0357(7) Uani 1 1 d .
H10A H 0.5952 -0.1930 0.7798 0.054 Uiso 1 1 calc R
H10B H 0.5428 -0.0611 0.8039 0.054 Uiso 1 1 calc R
H10C H 0.5741 -0.1693 0.8609 0.054 Uiso 1 1 calc R
N11 N 0.7950(2) -0.1970(3) 0.78764(17) 0.0379(8) Uani 1 1 d .
H11A H 0.7702 -0.2774 0.8095 0.057 Uiso 1 1 calc R
H11B H 0.8613 -0.1911 0.7976 0.057 Uiso 1 1 calc R
H11C H 0.7846 -0.2011 0.7369 0.057 Uiso 1 1 calc R
N12 N 0.8600(2) 0.0870(3) 0.84017(17) 0.0379(7) Uani 1 1 d .
H12A H 0.9107 0.0229 0.8422 0.057 Uiso 1 1 calc R
H12B H 0.8602 0.1404 0.8831 0.057 Uiso 1 1 calc R
H12C H 0.8677 0.1455 0.7996 0.057 Uiso 1 1 calc R
N13 N 0.4922(2) 0.5358(3) 1.11439(17) 0.0421(8) Uani 1 1 d .
H13A H 0.5328 0.4733 1.1392 0.063 Uiso 1 1 calc R
H13B H 0.4287 0.5228 1.1297 0.063 Uiso 1 1 calc R
H13C H 0.5116 0.6270 1.1248 0.063 Uiso 1 1 calc R
N14 N 0.6481(2) 0.5572(3) 1.00573(19) 0.0457(9) Uani 1 1 d .
H14A H 0.6816 0.5123 0.9683 0.068 Uiso 1 1 calc R
H14B H 0.6741 0.5308 1.0513 0.068 Uiso 1 1 calc R
H14C H 0.6538 0.6537 1.0001 0.068 Uiso 1 1 calc R
N15 N 1.0742(2) 0.3126(3) 1.01812(18) 0.0487(9) Uani 1 1 d .
H15A H 1.1357 0.3317 1.0373 0.073 Uiso 1 1 calc R
H15B H 1.0799 0.2646 0.9737 0.073 Uiso 1 1 calc R
H15C H 1.0401 0.2579 1.0514 0.073 Uiso 1 1 calc R
N16 N 1.0013(3) 0.5273(3) 1.11496(18) 0.0515(10) Uani 1 1 d .
H16A H 0.9690 0.6097 1.1267 0.077 Uiso 1 1 calc R
H16B H 1.0651 0.5325 1.1321 0.077 Uiso 1 1 calc R
H16C H 0.9704 0.4519 1.1371 0.077 Uiso 1 1 calc R

loop_
_atom_site_aniso_label
_atom_site_aniso_U_11
_atom_site_aniso_U_22
_atom_site_aniso_U_33
_atom_site_aniso_U_23
_atom_site_aniso_U_13
_atom_site_aniso_U_12
Mo1 0.01909(14) 0.01564(14) 0.01969(14) 0.00048(11) 0.00250(10) 0.00098(11)
Cu1 0.0248(2) 0.0239(2) 0.0351(3) -0.00457(18) 0.00435(18) -0.00047(17)
Cu2 0.0254(4) 0.0388(4) 0.0454(4) -0.0049(3) 0.0001(3) 0.0003(3)
Cu3 0.0561(5) 0.0346(4) 0.0349(4) 0.0065(3) 0.0163(3) 0.0187(3)
C1 0.0251(19) 0.0223(18) 0.031(2) 0.0043(15) 0.0000(15) 0.0015(14)
C2 0.031(2) 0.0277(19) 0.0202(18) -0.0002(15) 0.0048(14) 0.0009(16)
C3 0.029(2) 0.0238(18) 0.033(2) 0.0054(15) 0.0012(16) 0.0020(15)
C4 0.025(2) 0.0256(18) 0.028(2) -0.0011(15) -0.0001(15) 0.0000(14)
C5 0.0235(19) 0.0219(18) 0.0236(18) -0.0004(14) 0.0032(14) 0.0006(14)
C6 0.0222(19) 0.0250(19) 0.032(2) 0.0010(15) -0.0007(14) 0.0013(14)
C7 0.030(2) 0.0177(17) 0.029(2) -0.0037(14) 0.0038(15) 0.0027(14)
C8 0.030(2) 0.0260(19) 0.0237(19) -0.0008(15) -0.0012(15) 0.0042(15)
N1 0.045(2) 0.0325(17) 0.0307(18) -0.0023(15) -0.0033(14) 0.0068(14)
N2 0.050(2) 0.0365(19) 0.0374(19) -0.0004(15) 0.0030(16) 0.0181(16)
N3 0.033(2) 0.045(2) 0.051(2) 0.0091(16) -0.0071(16) -0.0089(15)
N4 0.040(2) 0.048(2) 0.041(2) 0.0140(16) 0.0057(16) -0.0014(16)
N5 0.0310(18) 0.0324(17) 0.0369(19) 0.0008(14) -0.0002(15) 0.0039(13)
N6 0.035(2) 0.0404(19) 0.058(2) 0.0155(17) -0.0031(16) -0.0097(15)
N7 0.060(2) 0.0371(18) 0.0257(19) -0.0005(14) 0.0070(16) 0.0062(15)
N8 0.055(2) 0.0344(19) 0.0373(19) -0.0068(15) -0.0063(16) 0.0102(15)
N9 0.0373(18) 0.0283(16) 0.0306(17) -0.0001(13) 0.0022(13) 0.0041(13)
N10 0.0355(18) 0.0351(18) 0.0367(18) -0.0024(14) 0.0073(14) -0.0059(13)
N11 0.0374(19) 0.0342(18) 0.0421(19) -0.0076(15) 0.0051(15) 0.0045(14)
N12 0.0312(18) 0.0408(18) 0.0418(19) -0.0049(15) 0.0036(14) -0.0055(14)
N13 0.045(2) 0.0330(17) 0.049(2) -0.0037(15) -0.0020(16) 0.0107(14)
N14 0.0325(19) 0.0373(19) 0.067(2) 0.0092(17) -0.0048(17) -0.0040(14)
N15 0.053(2) 0.051(2) 0.043(2) 0.0030(17) 0.0102(17) 0.0230(17)
N16 0.086(3) 0.0268(17) 0.042(2) 0.0030(15) 0.0149(19) 0.0096(17)

loop_
_atom_type_symbol
_atom_type_description
_atom_type_scat_dispersion_real
_atom_type_scat_dispersion_imag
_atom_type_scat_source
C C 0.0033 0.0016 'International Tables Vol C Tables 4.2.6.8 and 6.1.1.4'
H H 0.0000 0.0000 'International Tables Vol C Tables 4.2.6.8 and 6.1.1.4'
N N 0.0061 0.0033 'International Tables Vol C Tables 4.2.6.8 and 6.1.1.4'
Cu Cu 0.3201 1.2651 'International Tables Vol C Tables 4.2.6.8 and 6.1.1.4'
Mo Mo -1.6832 0.6857 'International Tables Vol C Tables 4.2.6.8 and 6.1.1.4'

loop_
_geom_angle_atom_site_label_1
_geom_angle_atom_site_label_2
_geom_angle_atom_site_label_3
_geom_angle
_geom_angle_site_symmetry_1
_geom_angle_site_symmetry_3
C2 Mo1 C3 71.30(12) . .
C2 Mo1 C8 144.01(13) . .
C3 Mo1 C8 77.56(12) . .
C2 Mo1 C4 107.11(12) . .
C3 Mo1 C4 72.02(12) . .
C8 Mo1 C4 79.09(12) . .
C2 Mo1 C6 81.48(12) . .
C3 Mo1 C6 140.36(12) . .
C8 Mo1 C6 113.87(12) . .
C4 Mo1 C6 145.49(13) . .
C2 Mo1 C1 70.52(12) . .
C3 Mo1 C1 118.42(12) . .
C8 Mo1 C1 142.86(12) . .
C4 Mo1 C1 75.45(12) . .
C6 Mo1 C1 76.37(12) . .
C2 Mo1 C5 144.45(13) . .
C3 Mo1 C5 139.76(12) . .
C8 Mo1 C5 71.37(12) . .
C4 Mo1 C5 77.45(12) . .
C6 Mo1 C5 77.14(12) . .
C1 Mo1 C5 77.00(12) . .
C2 Mo1 C7 80.41(11) . .
C3 Mo1 C7 76.87(12) . .
C8 Mo1 C7 75.28(12) . .
C4 Mo1 C7 143.13(12) . .
C6 Mo1 C7 70.49(12) . .
C1 Mo1 C7 138.53(12) . .
C5 Mo1 C7 117.60(12) . .
N11 Cu1 N9 178.12(13) . .
N11 Cu1 N10 89.35(12) . .
N9 Cu1 N10 89.56(11) . .
N11 Cu1 N12 91.25(12) . .
N9 Cu1 N12 89.79(11) . .
N10 Cu1 N12 177.98(12) . .
N11 Cu1 N1 95.27(11) . .
N9 Cu1 N1 86.25(10) . .
N10 Cu1 N1 89.33(11) . .
N12 Cu1 N1 92.54(11) . .
N13 Cu2 N13 180.000(1) 3_667 .
N13 Cu2 N14 91.63(13) 3_667 .
N13 Cu2 N14 88.37(13) . .
N13 Cu2 N14 88.37(13) 3_667 3_667
N13 Cu2 N14 91.63(13) . 3_667
N14 Cu2 N14 180.0 . 3_667
N13 Cu2 N5 94.78(10) 3_667 .
N13 Cu2 N5 85.22(10) . .
N14 Cu2 N5 90.82(10) . .
N14 Cu2 N5 89.18(10) 3_667 .
N15 Cu3 N15 180.00(17) . 3_767
N15 Cu3 N16 92.71(12) . 3_767
N15 Cu3 N16 87.29(12) 3_767 3_767
N15 Cu3 N16 87.29(12) . .
N15 Cu3 N16 92.71(12) 3_767 .
N16 Cu3 N16 180.000(1) 3_767 .
N15 Cu3 N4 81.11(12) . .
N15 Cu3 N4 98.89(12) 3_767 .
N16 Cu3 N4 82.71(12) 3_767 .
N16 Cu3 N4 97.29(12) . .
N1 C1 Mo1 178.9(3) . .
N2 C2 Mo1 179.2(3) . .
N3 C3 Mo1 178.0(3) . .
N4 C4 Mo1 177.4(3) . .
N5 C5 Mo1 174.5(3) . .
N6 C6 Mo1 177.2(3) . .
N7 C7 Mo1 177.0(3) . .
N8 C8 Mo1 177.1(3) . .
C1 N1 Cu1 128.0(3) . .
C4 N4 Cu3 129.9(3) . .
C5 N5 Cu2 134.4(3) . .
Cu1 N9 H9A 109.5 . .
Cu1 N9 H9B 109.5 . .
H9A N9 H9B 109.5 . .
Cu1 N9 H9C 109.5 . .
H9A N9 H9C 109.5 . .
H9B N9 H9C 109.5 . .
Cu1 N10 H10A 109.5 . .
Cu1 N10 H10B 109.5 . .
H10A N10 H10B 109.5 . .
Cu1 N10 H10C 109.5 . .
H10A N10 H10C 109.5 . .
H10B N10 H10C 109.5 . .
Cu1 N11 H11A 109.5 . .
Cu1 N11 H11B 109.5 . .
H11A N11 H11B 109.5 . .
Cu1 N11 H11C 109.5 . .
H11A N11 H11C 109.5 . .
H11B N11 H11C 109.5 . .
Cu1 N12 H12A 109.5 . .
Cu1 N12 H12B 109.5 . .
H12A N12 H12B 109.5 . .
Cu1 N12 H12C 109.5 . .
H12A N12 H12C 109.5 . .
H12B N12 H12C 109.5 . .
Cu2 N13 H13A 109.5 . .
Cu2 N13 H13B 109.5 . .
H13A N13 H13B 109.5 . .
Cu2 N13 H13C 109.5 . .
H13A N13 H13C 109.5 . .
H13B N13 H13C 109.5 . .
Cu2 N14 H14A 109.5 . .
Cu2 N14 H14B 109.5 . .
H14A N14 H14B 109.5 . .
Cu2 N14 H14C 109.5 . .
H14A N14 H14C 109.5 . .
H14B N14 H14C 109.5 . .
Cu3 N15 H15A 109.5 . .
Cu3 N15 H15B 109.5 . .
H15A N15 H15B 109.5 . .
Cu3 N15 H15C 109.5 . .
H15A N15 H15C 109.5 . .
H15B N15 H15C 109.5 . .
Cu3 N16 H16A 109.5 . .
Cu3 N16 H16B 109.5 . .
H16A N16 H16B 109.5 . .
Cu3 N16 H16C 109.5 . .
H16A N16 H16C 109.5 . .
H16B N16 H16C 109.5 . .

loop_
_geom_bond_atom_site_label_1
_geom_bond_atom_site_label_2
_geom_bond_distance
_geom_bond_site_symmetry_2
Mo1 C2 2.128(3) .
Mo1 C3 2.146(4) .
Mo1 C8 2.148(3) .
Mo1 C4 2.151(3) .
Mo1 C6 2.157(3) .
Mo1 C1 2.160(4) .
Mo1 C5 2.164(3) .
Mo1 C7 2.167(3) .
Cu1 N11 1.989(3) .
Cu1 N9 2.006(2) .
Cu1 N10 2.032(3) .
Cu1 N12 2.036(3) .
Cu1 N1 2.500(3) .
Cu2 N13 2.013(3) 3_667
Cu2 N13 2.013(3) .
Cu2 N14 2.023(3) .
Cu2 N14 2.023(3) 3_667
Cu2 N5 2.604(3) .
Cu3 N15 1.995(3) .
Cu3 N15 1.995(3) 3_767
Cu3 N16 2.008(3) 3_767
Cu3 N16 2.008(3) .
Cu3 N4 2.734(3) .
C1 N1 1.144(4) .
C2 N2 1.151(4) .
C3 N3 1.148(4) .
C4 N4 1.149(4) .
C5 N5 1.140(4) .
C6 N6 1.143(4) .
C7 N7 1.141(4) .
C8 N8 1.146(4) .
N9 H9A 0.8900 .
N9 H9B 0.8900 .
N9 H9C 0.8900 .
N10 H10A 0.8900 .
N10 H10B 0.8900 .
N10 H10C 0.8900 .
N11 H11A 0.8900 .
N11 H11B 0.8900 .
N11 H11C 0.8900 .
N12 H12A 0.8900 .
N12 H12B 0.8900 .
N12 H12C 0.8900 .
N13 H13A 0.8900 .
N13 H13B 0.8900 .
N13 H13C 0.8900 .
N14 H14A 0.8900 .
N14 H14B 0.8900 .
N14 H14C 0.8900 .
N15 H15A 0.8900 .
N15 H15B 0.8900 .
N15 H15C 0.8900 .
N16 H16A 0.8900 .
N16 H16B 0.8900 .
N16 H16C 0.8900 .
